data_4101816
loop_
_publ_author_name
'Yan-Juan Zhang'
'Tao Liu'
'Shinji Kanegawa'
'Osamu Sato'

_publ_section_title
;
 Interconversion between a Nonporous Nanocluster and a Microporous
 Coordination Polymer Showing Selective Gas Adsorption
;
_journal_name_full 'Journal of the American Chemical Society'
_journal_page_first 912
_journal_page_last 913
_journal_paper_doi 10.1021/ja908670u
_journal_volume 132
_journal_year 2010
_chemical_formula_sum 'C9.6 H8 B0.8 Co0.4 Fe0.8 N7.2'
_chemical_formula_weight 301.13
_chemical_name_systematic
; 
 ? 
;
_space_group_IT_number 72
_symmetry_cell_setting orthorhombic
_symmetry_space_group_name_Hall '-I 2 2c'
_symmetry_space_group_name_H-M 'I b a m'
_atom_sites_solution_hydrogens geom
_atom_sites_solution_primary direct
_atom_sites_solution_secondary difmap
_audit_creation_method SHELXL-97
_cell_angle_alpha 90.00
_cell_angle_beta 90.00
_cell_angle_gamma 90.00
_cell_formula_units_Z 10
_cell_length_a 14.438(3)
_cell_length_b 18.437(4)
_cell_length_c 12.997(3)
_cell_measurement_temperature 123(2)
_cell_measurement_theta_max 25.0264
_cell_measurement_theta_min 3.0539
_cell_volume 3459.7(13)
_computing_cell_refinement 'CrystalClear (Rigaku Corp., 2000)'
_computing_data_collection 'CrystalClear (Rigaku Corp., 2000)'
_computing_data_reduction 'CrystalClear (Rigaku Corp., 2000)'
_computing_structure_refinement 'SHELXL-97 (Sheldrick, 1997)'
_computing_structure_solution 'SHELXS-97 (Sheldrick, 1990)'
_diffrn_ambient_temperature 123.1500
_diffrn_detector_area_resol_mean 28.5714
_diffrn_measured_fraction_theta_full 0.95
_diffrn_measured_fraction_theta_max 0.95
_diffrn_measurement_device_type Molybdenum
_diffrn_measurement_method dtintegrate.ref
_diffrn_radiation_monochromator Confocal
_diffrn_radiation_source 'fine-focus sealed tube'
_diffrn_radiation_type MoK\a
_diffrn_radiation_wavelength 0.71073
_diffrn_reflns_av_R_equivalents 0.0843
_diffrn_reflns_av_sigmaI/netI 0.0352
_diffrn_reflns_limit_h_max 16
_diffrn_reflns_limit_h_min -16
_diffrn_reflns_limit_k_max 20
_diffrn_reflns_limit_k_min -20
_diffrn_reflns_limit_l_max 14
_diffrn_reflns_limit_l_min -14
_diffrn_reflns_number 17471
_diffrn_reflns_theta_full 24.11
_diffrn_reflns_theta_max 24.11
_diffrn_reflns_theta_min 3.05
_diffrn_standards_decay_% none
_diffrn_standards_number 2151
_exptl_absorpt_coefficient_mu 1.346
_exptl_absorpt_correction_T_max 0.874
_exptl_absorpt_correction_T_min 0.772
_exptl_absorpt_correction_type multi-scan
_exptl_crystal_colour 'black red'
_exptl_crystal_density_diffrn 1.445
_exptl_crystal_density_method 'not measured'
_exptl_crystal_description chip
_exptl_crystal_F_000 1516
_exptl_crystal_size_max 0.20
_exptl_crystal_size_mid 0.20
_exptl_crystal_size_min 0.10
_refine_diff_density_max 1.002
_refine_diff_density_min -0.492
_refine_diff_density_rms 0.128
_refine_ls_extinction_method none
_refine_ls_goodness_of_fit_ref 1.107
_refine_ls_hydrogen_treatment constr
_refine_ls_matrix_type full
_refine_ls_number_parameters 121
_refine_ls_number_reflns 1330
_refine_ls_number_restraints 0
_refine_ls_restrained_S_all 1.107
_refine_ls_R_factor_all 0.1091
_refine_ls_R_factor_gt 0.1089
_refine_ls_shift/su_max 0.000
_refine_ls_shift/su_mean 0.000
_refine_ls_structure_factor_coef Fsqd
_refine_ls_weighting_details 'calc w=1/[\s^2^(Fo^2^)+(0.0019P)^2^+150.2529P] where P=(Fo^2^+2Fc^2^)/3'
_refine_ls_weighting_scheme calc
_refine_ls_wR_factor_gt 0.2007
_refine_ls_wR_factor_ref 0.2007
_reflns_number_gt 1329
_reflns_number_total 1330
_reflns_threshold_expression >2sigma(I)
_cod_data_source_file ja908670u_si_001.cif
_cod_data_source_block 2
_cod_depositor_comments
;
The following automatic conversions were performed:

'_exptl_absorpt_correction_type' value 'Multi-scan' changed to
'multi-scan' according to the built-in table from CIF Core dictionary
named 'cif_core.dic' version 2.4.1 from 2010-06-29.

Automatic conversion script
Id: cif_fix_values 1715 2011-07-08 13:25:40Z adriana 
;
_cod_original_cell_volume 3459.6(12)
_cod_original_formula_sum 'C9.60 H8 B0.80 Co0.40 Fe0.80 N7.20'
_cod_database_code 4101816

loop_
_symmetry_equiv_pos_as_xyz
'x, y, z'
'-x, -y, z'
'-x+1/2, y+1/2, -z'
'x+1/2, -y+1/2, -z'
'x+1/2, y+1/2, z+1/2'
'-x+1/2, -y+1/2, z+1/2'
'-x+1, y+1, -z+1/2'
'x+1, -y+1, -z+1/2'
'-x, -y, -z'
'x, y, -z'
'x-1/2, -y-1/2, z'
'-x-1/2, y-1/2, z'
'-x+1/2, -y+1/2, -z+1/2'
'x+1/2, y+1/2, -z+1/2'
'x, -y, z+1/2'
'-x, y, z+1/2'

loop_
_atom_site_label
_atom_site_type_symbol
_atom_site_fract_x
_atom_site_fract_y
_atom_site_fract_z
_atom_site_U_iso_or_equiv
_atom_site_adp_type
_atom_site_occupancy
_atom_site_symmetry_multiplicity
_atom_site_calc_flag
_atom_site_refinement_flags
_atom_site_disorder_assembly
_atom_site_disorder_group
Fe1 Fe 0.20053(12) 0.36108(11) 0.0000 0.0272(5) Uani 1 2 d S . .
Co2 Co 0.0000 0.5000 0.2500 0.0292(7) Uani 1 4 d S . .
N1 N 0.2808(5) 0.3147(4) 0.1038(6) 0.0283(18) Uani 1 1 d . . .
N3 N 0.1224(7) 0.2733(6) 0.0000 0.029(3) Uani 1 2 d S . .
N5 N 0.0771(5) 0.4396(4) 0.1601(6) 0.0274(18) Uani 1 1 d . . .
N2 N 0.3044(5) 0.2429(5) 0.0951(6) 0.0280(18) Uani 1 1 d . . .
N4 N 0.1616(7) 0.2059(6) 0.0000 0.028(3) Uani 1 2 d S . .
C7 C 0.1238(6) 0.4097(5) 0.1027(7) 0.029(2) Uani 1 1 d . . .
C5 C 0.0093(9) 0.1898(8) 0.0000 0.028(3) Uani 1 2 d S . .
H5 H -0.0493 0.1688 0.0000 0.033 Uiso 1 2 calc SR . .
C2 C 0.3715(6) 0.2823(6) 0.2362(8) 0.038(3) Uani 1 1 d . . .
H2 H 0.4063 0.2841 0.2963 0.045 Uiso 1 1 calc R . .
C3 C 0.3582(6) 0.2233(6) 0.1746(7) 0.031(2) Uani 1 1 d . . .
H3 H 0.3824 0.1773 0.1859 0.037 Uiso 1 1 calc R . .
C4 C 0.0298(8) 0.2636(8) 0.0000 0.027(3) Uani 1 2 d S . .
H4 H -0.0138 0.3007 0.0000 0.032 Uiso 1 2 calc SR . .
C1 C 0.3228(6) 0.3393(6) 0.1916(7) 0.036(2) Uani 1 1 d . . .
H1 H 0.3194 0.3863 0.2172 0.043 Uiso 1 1 calc R . .
C6 C 0.0944(8) 0.1537(7) 0.0000 0.026(3) Uani 1 2 d S . .
H6 H 0.1036 0.1038 0.0000 0.031 Uiso 1 2 calc SR . .
B1 B 0.2696(9) 0.1997(8) 0.0000 0.021(3) Uani 1 2 d S . .
H1A H 0.2910 0.1492 0.0000 0.025 Uiso 1 2 calc SR . .
C8 C 0.2804(10) 0.4441(10) 0.0000 0.047(4) Uani 1 2 d S . .
N6 N 0.3290(11) 0.4945(9) 0.0000 0.075(5) Uani 1 2 d S . .

loop_
_atom_site_aniso_label
_atom_site_aniso_U_11
_atom_site_aniso_U_22
_atom_site_aniso_U_33
_atom_site_aniso_U_23
_atom_site_aniso_U_13
_atom_site_aniso_U_12
Fe1 0.0157(9) 0.0349(12) 0.0309(11) 0.000 0.000 -0.0014(8)
Co2 0.0241(13) 0.0337(15) 0.0298(14) 0.000 0.000 0.000
N1 0.016(4) 0.044(5) 0.024(4) -0.001(4) 0.003(3) 0.001(3)
N3 0.009(5) 0.046(7) 0.031(6) 0.000 0.000 0.004(5)
N5 0.021(4) 0.026(4) 0.034(5) -0.004(4) 0.000(4) 0.002(3)
N2 0.014(4) 0.043(5) 0.027(4) 0.002(4) 0.003(3) -0.001(4)
N4 0.021(6) 0.027(6) 0.036(6) 0.000 0.000 0.014(5)
C7 0.015(5) 0.036(6) 0.036(6) 0.001(4) -0.009(4) 0.010(4)
C5 0.016(6) 0.042(8) 0.025(7) 0.000 0.000 -0.006(6)
C2 0.022(5) 0.053(7) 0.037(6) 0.015(5) -0.001(4) 0.007(5)
C3 0.020(5) 0.034(6) 0.038(6) -0.001(5) -0.001(4) 0.003(4)
C4 0.013(6) 0.052(10) 0.015(6) 0.000 0.000 0.001(6)
C1 0.030(5) 0.053(7) 0.024(5) -0.001(5) 0.006(4) -0.010(5)
C6 0.010(6) 0.020(7) 0.047(8) 0.000 0.000 -0.006(5)
B1 0.016(7) 0.016(7) 0.031(8) 0.000 0.000 -0.003(5)
C8 0.033(9) 0.084(13) 0.025(8) 0.000 0.000 -0.003(9)
N6 0.048(9) 0.048(10) 0.129(15) 0.000 0.000 -0.011(8)

loop_
_atom_type_symbol
_atom_type_description
_atom_type_scat_dispersion_real
_atom_type_scat_dispersion_imag
_atom_type_scat_source
C C 0.0033 0.0016 'International Tables Vol C Tables 4.2.6.8 and 6.1.1.4'
H H 0.0000 0.0000 'International Tables Vol C Tables 4.2.6.8 and 6.1.1.4'
B B 0.0013 0.0007 'International Tables Vol C Tables 4.2.6.8 and 6.1.1.4'
N N 0.0061 0.0033 'International Tables Vol C Tables 4.2.6.8 and 6.1.1.4'
Fe Fe 0.3463 0.8444 'International Tables Vol C Tables 4.2.6.8 and 6.1.1.4'
Co Co 0.3494 0.9721 'International Tables Vol C Tables 4.2.6.8 and 6.1.1.4'

loop_
_geom_angle_atom_site_label_1
_geom_angle_atom_site_label_2
_geom_angle_atom_site_label_3
_geom_angle
_geom_angle_site_symmetry_1
_geom_angle_site_symmetry_3
_geom_angle_publ_flag
C8 Fe1 C7 88.5(5) . . ?
C8 Fe1 C7 88.5(5) . 10 ?
C7 Fe1 C7 86.3(5) . 10 ?
C8 Fe1 N3 177.9(6) . . ?
C7 Fe1 N3 93.0(4) . . ?
C7 Fe1 N3 93.0(4) 10 . ?
C8 Fe1 N1 89.6(4) . . ?
C7 Fe1 N1 93.7(3) . . ?
C7 Fe1 N1 178.2(4) 10 . ?
N3 Fe1 N1 88.8(3) . . ?
C8 Fe1 N1 89.6(4) . 10 ?
C7 Fe1 N1 178.2(4) . 10 ?
C7 Fe1 N1 93.7(3) 10 10 ?
N3 Fe1 N1 88.8(3) . 10 ?
N1 Fe1 N1 86.2(4) . 10 ?
N5 Co2 N5 110.8(4) 8_455 2_565 ?
N5 Co2 N5 110.8(4) 8_455 . ?
N5 Co2 N5 106.9(4) 2_565 . ?
N5 Co2 N5 106.9(4) 8_455 7_445 ?
N5 Co2 N5 110.8(4) 2_565 7_445 ?
N5 Co2 N5 110.8(4) . 7_445 ?
C1 N1 N2 106.2(8) . . ?
C1 N1 Fe1 133.3(7) . . ?
N2 N1 Fe1 120.6(6) . . ?
C4 N3 N4 106.9(11) . . ?
C4 N3 Fe1 132.5(10) . . ?
N4 N3 Fe1 120.7(7) . . ?
C7 N5 Co2 174.0(8) . . ?
C3 N2 N1 109.9(8) . . ?
C3 N2 B1 131.5(9) . . ?
N1 N2 B1 118.7(8) . . ?
N3 N4 C6 110.3(10) . . ?
N3 N4 B1 118.7(10) . . ?
C6 N4 B1 131.0(10) . . ?
N5 C7 Fe1 177.4(8) . . ?
C4 C5 C6 106.1(11) . . ?
C4 C5 H5 127.0 . . ?
C6 C5 H5 127.0 . . ?
C3 C2 C1 106.7(9) . . ?
C3 C2 H2 126.7 . . ?
C1 C2 H2 126.7 . . ?
N2 C3 C2 108.6(9) . . ?
N2 C3 H3 125.7 . . ?
C2 C3 H3 125.7 . . ?
N3 C4 C5 109.9(12) . . ?
N3 C4 H4 125.0 . . ?
C5 C4 H4 125.0 . . ?
N1 C1 C2 108.7(9) . . ?
N1 C1 H1 125.7 . . ?
C2 C1 H1 125.7 . . ?
N4 C6 C5 106.8(11) . . ?
N4 C6 H6 126.6 . . ?
C5 C6 H6 126.6 . . ?
N2 B1 N2 105.4(10) . 10 ?
N2 B1 N4 106.6(7) . . ?
N2 B1 N4 106.6(7) 10 . ?
N2 B1 H1A 112.6 . . ?
N2 B1 H1A 112.6 10 . ?
N4 B1 H1A 112.6 . . ?
N6 C8 Fe1 179.9(16) . . ?

loop_
_geom_bond_atom_site_label_1
_geom_bond_atom_site_label_2
_geom_bond_distance
_geom_bond_site_symmetry_2
_geom_bond_publ_flag
Fe1 C8 1.917(18) . ?
Fe1 C7 1.953(10) . ?
Fe1 C7 1.953(10) 10 ?
Fe1 N3 1.973(11) . ?
Fe1 N1 1.974(7) . ?
Fe1 N1 1.974(7) 10 ?
Co2 N5 1.960(8) 8_455 ?
Co2 N5 1.960(8) 2_565 ?
Co2 N5 1.960(8) . ?
Co2 N5 1.960(8) 7_445 ?
N1 C1 1.370(12) . ?
N1 N2 1.371(11) . ?
N3 C4 1.349(15) . ?
N3 N4 1.364(14) . ?
N5 C7 1.147(11) . ?
N2 C3 1.342(12) . ?
N2 B1 1.554(11) . ?
N4 C6 1.366(16) . ?
N4 B1 1.563(16) . ?
C5 C4 1.392(19) . ?
C5 C6 1.398(18) . ?
C5 H5 0.9300 . ?
C2 C3 1.364(13) . ?
C2 C1 1.390(14) . ?
C2 H2 0.9300 . ?
C3 H3 0.9300 . ?
C4 H4 0.9300 . ?
C1 H1 0.9300 . ?
C6 H6 0.9300 . ?
B1 N2 1.554(11) 10 ?
B1 H1A 0.9800 . ?
C8 N6 1.16(2) . ?
